data_4116735
loop_
_publ_author_name
'Hiroshi M. Yamamoto'
'Jun-Ichi Yamaura'
'Reizo Kato'

_publ_contact_author
;
Hiroshi M. Yamamoto
Kato Lab., The Institute for Solid State Physics, 
The University of Tokyo
7-22-1, Roppongi, Minato-ku, Tokyo, 106, Japan  
;
_publ_contact_author_email ' yhiroshi@kappa.issp.u-tokyo.ac.jp '
_publ_contact_author_fax ' +81-3-3478-6742 '
_publ_contact_author_phone ' +81-3-3478-6811 (ext.5714) '
_publ_section_title
;
 Multicomponent Molecular Conductors with Supramolecular Assembly:
 Iodine-Containing Neutral Molecules as Building Blocks
;
_journal_name_full 'Journal of the American Chemical Society'
_journal_page_first 5905
_journal_page_last 5913
_journal_paper_doi 10.1021/ja980024u
_journal_volume 120
_journal_year 1998
_chemical_formula_structural (EDT-TTF)4Br2I3TIE
_chemical_formula_sum 'C34 H24 Br2 I7 S24'
_chemical_formula_weight 2250.14
_space_group_IT_number 15
_symmetry_cell_setting monoclinic
_symmetry_Int_Tables_number 15
_symmetry_space_group_name_Hall '-C 2yc'
_symmetry_space_group_name_H-M 'C 1 2/c 1'
_audit_creation_date 'Thu Jan  8 21:39:30 1998'
_audit_creation_method 'from TEXRAY.INF file'
_cell_angle_alpha 90
_cell_angle_beta 117.54(1)
_cell_angle_gamma 90
_cell_formula_units_Z 4
_cell_length_a 32.090(4)
_cell_length_b 13.932(2)
_cell_length_c 15.307(2)
_cell_measurement_reflns_used 25
_cell_measurement_temperature 293.2
_cell_measurement_theta_max 15.9
_cell_measurement_theta_min 13.9
_cell_volume 6068.0(15)
_computing_cell_refinement 'MXC Diffractometer Control'
_computing_data_collection 'MXC Diffractometer Control'
_computing_data_reduction teXsan
_computing_publication_material teXsan
_computing_structure_refinement teXsan
_computing_structure_solution SIR92
_diffrn_ambient_temperature 293.2
_diffrn_measurement_device 'MAC Science DIP320'
_diffrn_orient_matrix_UB_11 0.00000
_diffrn_orient_matrix_UB_12 0.00000
_diffrn_orient_matrix_UB_13 0.00000
_diffrn_orient_matrix_UB_21 0.00000
_diffrn_orient_matrix_UB_22 0.00000
_diffrn_orient_matrix_UB_23 0.00000
_diffrn_orient_matrix_UB_31 0.00000
_diffrn_orient_matrix_UB_32 0.00000
_diffrn_orient_matrix_UB_33 0.00000
_diffrn_radiation_detector 'imaging plate'
_diffrn_radiation_monochromator graphite
_diffrn_radiation_source 'MAC Science rotar'
_diffrn_radiation_type 'Mo K\a'
_diffrn_radiation_wavelength 0.7107
_diffrn_reflns_av_R_equivalents 0.000
_diffrn_reflns_av_sigmaI/netI 0.061
_diffrn_reflns_limit_h_max 45
_diffrn_reflns_limit_h_min 0
_diffrn_reflns_limit_k_max 19
_diffrn_reflns_limit_k_min 0
_diffrn_reflns_limit_l_max 14
_diffrn_reflns_limit_l_min -13
_diffrn_reflns_number 6123
_diffrn_reflns_reduction_process 'Lp corrections applied'
_diffrn_reflns_theta_max 30.25
_diffrn_reflns_theta_min 0.00
_diffrn_standards_decay_% 0.00
_diffrn_standards_interval_count 0
_diffrn_standards_number 0
_exptl_absorpt_coefficient_mu 5.759
_exptl_absorpt_correction_type none
_exptl_crystal_colour black
_exptl_crystal_density_diffrn 2.463
_exptl_crystal_description block
_exptl_crystal_F_000 4212.00
_exptl_crystal_size_max 0.350
_exptl_crystal_size_mid 0.130
_exptl_crystal_size_min 0.100
_refine_diff_density_max 1.71
_refine_diff_density_min -0.83
_refine_ls_extinction_method none
_refine_ls_goodness_of_fit_obs 2.534
_refine_ls_hydrogen_treatment noref
_refine_ls_matrix_type full
_refine_ls_number_constraints 0
_refine_ls_number_parameters 304
_refine_ls_number_reflns 3897
_refine_ls_number_restraints 0
_refine_ls_R_factor_obs 0.0366
_refine_ls_shift/esd_max 9.8940
_refine_ls_shift/esd_mean 0.0330
_refine_ls_structure_factor_coef F
_refine_ls_weighting_details 'w = 1/[\s^2^(Fo) + 0.00000|Fo|^2^]'
_refine_ls_weighting_scheme calc
_refine_ls_wR_factor_obs 0.0385
_reflns_number_observed 3897
_reflns_number_total 6123
_reflns_observed_criterion >3.0sigma(I)
_cod_data_source_file ja980024u_7.cif
_cod_data_source_block (EDT-TTF)4Br2I3TIE
_cod_depositor_comments
;
The following automatic conversions were performed:

'_refine_ls_weighting_scheme' value 'w = 1/[\s^2^(Fo) +
0.00000|Fo|^2^]' was changed to 'calc'. New tag
'_refine_ls_weighting_details' was created. The value of the new tag
was set to 'w = 1/[\s^2^(Fo) + 0.00000|Fo|^2^]'.

Automatic conversion script
Id: cif_fix_values 3143 2015-03-26 13:38:13Z robertas 
;
_cod_original_cell_volume 6068(1)
_cod_original_sg_symbol_H-M 'C 2/c '
_cod_original_formula_sum 'C34 H24 Br2 I7 S24 '
_cod_database_code 4116735

loop_
_symmetry_equiv_pos_as_xyz
x,y,z
-x,y,1/2-z
-x,-y,-z
x,-y,1/2+z
1/2+x,1/2+y,z
1/2-x,1/2+y,1/2-z
1/2-x,1/2-y,-z
1/2+x,1/2-y,1/2+z

loop_
_atom_site_aniso_label
_atom_site_aniso_U_11
_atom_site_aniso_U_22
_atom_site_aniso_U_33
_atom_site_aniso_U_12
_atom_site_aniso_U_13
_atom_site_aniso_U_23
I(1) 0.0404(3) 0.0534(4) 0.0425(4) 0.0088(3) 0.0210(3) 0.0045(3)
I(2) 0.0370(3) 0.0459(4) 0.0454(4) 0.0038(3) 0.0165(3) 0.0052(3)
I(3) 0.0337(3) 0.0592(4) 0.0476(4) 0.0002(3) 0.0185(3) 0.0071(3)
I(4) 0.0258(4) 0.0329(4) 0.0260(4) 0.0000 0.0124(3) 0.0000
Br(1) 0.0399(5) 0.0501(6) 0.0452(5) 0.0004(4) 0.0195(4) -0.0110(4)
S(1) 0.040(1) 0.048(2) 0.077(2) -0.010(1) 0.021(1) -0.014(1)
S(2) 0.035(1) 0.042(1) 0.070(2) 0.002(1) 0.013(1) -0.010(1)
S(3) 0.045(1) 0.034(1) 0.104(2) -0.001(1) 0.013(1) -0.013(1)
S(4) 0.033(1) 0.034(1) 0.059(1) 0.0021(9) 0.009(1) -0.009(1)
S(5) 0.063(2) 0.035(2) 0.145(3) 0.017(1) -0.014(2) -0.014(2)
S(6) 0.037(1) 0.048(2) 0.070(2) 0.006(1) -0.002(1) -0.018(1)
S(7) 0.024(1) 0.043(1) 0.038(1) -0.0027(9) 0.0161(9) 0.0043(9)
S(8) 0.025(1) 0.056(1) 0.022(1) 0.0093(9) 0.0088(9) 0.0043(9)
S(9) 0.0200(9) 0.037(1) 0.029(1) 0.0014(8) 0.0111(8) 0.0069(8)
S(10) 0.0212(10) 0.057(1) 0.023(1) 0.0053(9) 0.0105(8) 0.0106(9)
S(11) 0.021(1) 0.062(2) 0.037(1) 0.0070(10) 0.0096(9) 0.021(1)
S(12) 0.023(1) 0.099(2) 0.038(1) 0.008(1) 0.0161(10) 0.028(1)
C(1) 0.026(4) 0.046(5) 0.050(5) -0.004(4) 0.014(4) -0.012(4)
C(2) 0.037(5) 0.036(5) 0.055(5) 0.000(4) 0.018(4) -0.009(4)
C(3) 0.026(5) 0.073(7) 0.057(6) -0.012(5) 0.010(4) -0.014(5)
C(4) 0.031(5) 0.069(7) 0.067(6) 0.004(5) 0.012(5) -0.009(5)
C(5) 0.042(6) 0.035(6) 0.071(7) 0.011(4) 0.004(5) -0.007(4)
C(6) 0.031(5) 0.037(5) 0.046(5) 0.010(4) 0.005(4) -0.007(4)
C(7) 0.051(7) 0.080(9) 0.13(1) 0.027(6) 0.008(7) 0.012(8)
C(8) 0.041(6) 0.060(8) 0.111(9) 0.017(5) -0.004(6) -0.011(7)
C(9) 0.021(4) 0.030(4) 0.014(4) -0.001(3) 0.008(3) -0.001(3)
C(10) 0.021(4) 0.029(4) 0.023(4) -0.001(3) 0.007(3) 0.001(3)
C(11) 0.021(4) 0.043(5) 0.034(5) -0.003(3) 0.015(4) -0.004(4)
C(12) 0.014(4) 0.052(6) 0.038(5) 0.003(4) 0.003(4) -0.014(4)
C(13) 0.020(4) 0.037(5) 0.025(4) 0.000(3) 0.008(3) 0.004(3)
C(14) 0.018(4) 0.046(5) 0.025(4) 0.005(3) 0.007(3) 0.002(4)
C(15) 0.023(4) 0.058(6) 0.032(5) -0.002(4) 0.008(4) 0.005(4)
C(16) 0.031(5) 0.055(6) 0.058(6) 0.016(4) 0.026(4) 0.014(4)
C(17) 0.019(4) 0.047(6) 0.061(6) 0.004(4) 0.007(4) 0.014(5)

loop_
_atom_site_label
_atom_site_fract_x
_atom_site_fract_y
_atom_site_fract_z
_atom_site_U_iso_or_equiv
_atom_site_thermal_displace_type
_atom_site_calc_flag
_atom_site_occupancy
_atom_site_refinement_flags
I(1) 0.25955(2) 0.18140(4) 0.85848(4) 0.0447(2) Uani d 1.00 .
I(2) 0.25943(2) 0.08229(4) 1.06837(4) 0.0438(2) Uani d 1.00 .
I(3) 0.39830(2) 0.18716(4) 0.15832(4) 0.0470(2) Uani d 1.00 .
I(4) 0.5000 0.18983(5) 0.2500 0.0280(2) Uani d 0.50 S
Br(1) 0.26201(3) 0.13022(6) 0.65328(6) 0.0452(3) Uani d 1.00 .
S(1) 0.58922(8) 0.5979(2) 0.4979(2) 0.0576(8) Uani d 1.00 .
S(2) 0.57128(8) 0.3943(2) 0.4497(2) 0.0535(7) Uani d 1.00 .
S(3) 0.47809(8) 0.6412(2) 0.3651(2) 0.0694(8) Uani d 1.00 .
S(4) 0.46022(7) 0.4360(1) 0.3263(2) 0.0464(7) Uani d 1.00 .
S(5) 0.3802(1) 0.7016(2) 0.2456(3) 0.105(1) Uani d 1.00 .
S(6) 0.35792(8) 0.4542(2) 0.2075(2) 0.0618(8) Uani d 1.00 .
S(7) 0.56255(6) 0.1410(1) 0.5227(1) 0.0342(6) Uani d 1.00 .
S(8) 0.56628(6) 0.0323(2) 0.6882(1) 0.0350(6) Uani d 1.00 .
S(9) 0.44977(6) 0.1691(1) 0.4397(1) 0.0288(5) Uani d 1.00 .
S(10) 0.45559(6) 0.0628(1) 0.6078(1) 0.0337(6) Uani d 1.00 .
S(11) 0.34771(6) 0.2021(2) 0.3475(1) 0.0418(6) Uani d 1.00 .
S(12) 0.35525(7) 0.0740(2) 0.5535(2) 0.0522(7) Uani d 1.00 .
C(1) 0.5478(3) 0.5079(6) 0.4365(6) 0.042(3) Uani d 1.00 .
C(2) 0.5013(3) 0.5270(6) 0.3830(6) 0.044(3) Uani d 1.00 .
C(3) 0.6368(3) 0.5208(7) 0.5423(6) 0.056(3) Uani d 1.00 .
C(4) 0.6288(3) 0.4294(7) 0.5206(7) 0.060(3) Uani d 1.00 .
C(5) 0.4202(3) 0.6059(6) 0.2882(7) 0.058(3) Uani d 1.00 .
C(6) 0.4116(3) 0.5137(6) 0.2727(6) 0.043(3) Uani d 1.00 .
C(7) 0.3293(4) 0.6424(9) 0.1609(9) 0.098(4) Uani d 1.00 .
C(8) 0.3185(3) 0.5520(8) 0.1875(9) 0.086(4) Uani d 1.00 .
C(9) 0.5327(2) 0.0976(5) 0.5828(5) 0.022(2) Uani d 1.00 .
C(10) 0.4850(2) 0.1102(5) 0.5485(5) 0.026(2) Uani d 1.00 .
C(11) 0.6164(2) 0.0988(5) 0.6072(6) 0.032(2) Uani d 1.00 .
C(12) 0.6183(2) 0.0504(6) 0.6835(6) 0.038(2) Uani d 1.00 .
C(13) 0.3978(2) 0.1527(5) 0.4463(5) 0.028(2) Uani d 1.00 .
C(14) 0.4004(2) 0.1036(5) 0.5244(5) 0.031(2) Uani d 1.00 .
C(15) 0.3022(2) 0.1429(6) 0.3637(6) 0.040(2) Uani d 1.00 .
C(16) 0.3090(3) 0.1494(6) 0.4688(6) 0.045(3) Uani d 1.00 .
C(17) 0.2537(3) 0.2086(5) 0.9897(7) 0.047(3) Uani d 1.00 .
H(1) 0.6685 0.5427 0.5825 0.0666 Uiso calc 1.00 .
H(2) 0.6543 0.3809 0.5435 0.0704 Uiso calc 1.00 .
H(3) 0.3030 0.6843 0.1434 0.1109 Uiso calc 1.00 .
H(4) 0.3324 0.6306 0.1019 0.1109 Uiso calc 1.00 .
H(5) 0.2874 0.5341 0.1395 0.1025 Uiso calc 1.00 .
H(6) 0.3165 0.5634 0.2491 0.1025 Uiso calc 1.00 .
H(7) 0.6441 0.1106 0.5977 0.0379 Uiso calc 1.00 .
H(8) 0.6480 0.0265 0.7343 0.0477 Uiso calc 1.00 .
H(9) 0.2716 0.1686 0.3191 0.0497 Uiso calc 1.00 .
H(10) 0.3010 0.0748 0.3476 0.0497 Uiso calc 1.00 .
H(11) 0.2801 0.1335 0.4714 0.0540 Uiso calc 1.00 .
H(12) 0.3161 0.2154 0.4904 0.0540 Uiso calc 1.00 .

loop_
_atom_type_symbol
_atom_type_oxidation_number
_atom_type_number_in_cell
_atom_type_scat_dispersion_real
_atom_type_scat_dispersion_imag
_atom_type_scat_source
C 0 136 0.003 0.002
;International Tables for Crystallography
(1992, Vol. C, Tables 4.2.6.8 and 6.1.1.1)
;
S 0 96 0.125 0.123
;International Tables for Crystallography
(1992, Vol. C, Tables 4.2.6.8 and 6.1.1.1)
;
H 0 96 0.000 0.000
;International Tables for Crystallography
(1992, Vol. C, Table 6.1.1.2)
;
Br 0 8 -0.290 2.459
;International Tables for Crystallography
(1992, Vol. C, Tables 4.2.6.8 and 6.1.1.1)
;
I 0 28 -0.474 1.812
;International Tables for Crystallography
(1992, Vol. C, Tables 4.2.6.8 and 6.1.1.1)
;

loop_
_geom_angle_atom_site_label_1
_geom_angle_atom_site_label_2
_geom_angle_atom_site_label_3
_geom_angle
_geom_angle_site_symmetry_1
_geom_angle_site_symmetry_2
_geom_angle_site_symmetry_3
_geom_angle_publ_flag
I(3) I(4) I(3) 178.53(4) 1_555 1_555 2_655 yes
C(1) S(1) C(3) 94.5(4) 1_555 1_555 1_555 yes
C(1) S(2) C(4) 95.5(4) 1_555 1_555 1_555 yes
C(2) S(3) C(5) 95.5(4) 1_555 1_555 1_555 yes
C(2) S(4) C(6) 95.1(4) 1_555 1_555 1_555 yes
C(5) S(5) C(7) 100.8(5) 1_555 1_555 1_555 yes
C(6) S(6) C(8) 99.8(4) 1_555 1_555 1_555 yes
C(9) S(7) C(11) 95.3(3) 1_555 1_555 1_555 yes
C(9) S(8) C(12) 94.7(4) 1_555 1_555 1_555 yes
C(10) S(9) C(13) 95.7(3) 1_555 1_555 1_555 yes
C(10) S(10) C(14) 96.2(3) 1_555 1_555 1_555 yes
C(13) S(11) C(15) 100.4(3) 1_555 1_555 1_555 yes
C(14) S(12) C(16) 100.6(4) 1_555 1_555 1_555 yes
S(1) C(1) S(2) 114.4(4) 1_555 1_555 1_555 yes
S(1) C(1) C(2) 122.3(6) 1_555 1_555 1_555 yes
S(2) C(1) C(2) 123.4(6) 1_555 1_555 1_555 yes
S(3) C(2) S(4) 114.8(5) 1_555 1_555 1_555 yes
S(3) C(2) C(1) 123.5(6) 1_555 1_555 1_555 yes
S(4) C(2) C(1) 121.7(6) 1_555 1_555 1_555 yes
S(1) C(3) C(4) 118.0(7) 1_555 1_555 1_555 yes
S(1) C(3) H(1) 122.3(9) 1_555 1_555 1_555 no
C(4) C(3) H(1) 119.7(10) 1_555 1_555 1_555 no
S(2) C(4) C(3) 117.5(7) 1_555 1_555 1_555 yes
S(2) C(4) H(2) 119.9(8) 1_555 1_555 1_555 no
C(3) C(4) H(2) 122.6(9) 1_555 1_555 1_555 no
S(3) C(5) S(5) 113.8(5) 1_555 1_555 1_555 yes
S(3) C(5) C(6) 117.7(7) 1_555 1_555 1_555 yes
S(5) C(5) C(6) 128.4(7) 1_555 1_555 1_555 yes
S(4) C(6) S(6) 113.7(5) 1_555 1_555 1_555 yes
S(4) C(6) C(5) 116.9(6) 1_555 1_555 1_555 yes
S(6) C(6) C(5) 129.4(7) 1_555 1_555 1_555 yes
S(5) C(7) C(8) 118.3(9) 1_555 1_555 1_555 yes
S(5) C(7) H(3) 108(1) 1_555 1_555 1_555 no
S(5) C(7) H(4) 108.1(10) 1_555 1_555 1_555 no
C(8) C(7) H(3) 108(1) 1_555 1_555 1_555 no
C(8) C(7) H(4) 105(1) 1_555 1_555 1_555 no
H(3) C(7) H(4) 107(1) 1_555 1_555 1_555 no
S(6) C(8) C(7) 118.5(9) 1_555 1_555 1_555 yes
S(6) C(8) H(5) 109.6(8) 1_555 1_555 1_555 no
S(6) C(8) H(6) 108.2(8) 1_555 1_555 1_555 no
C(7) C(8) H(5) 108(1) 1_555 1_555 1_555 no
C(7) C(8) H(6) 105(1) 1_555 1_555 1_555 no
H(5) C(8) H(6) 105(1) 1_555 1_555 1_555 no
S(7) C(9) S(8) 115.1(4) 1_555 1_555 1_555 yes
S(7) C(9) C(10) 123.2(5) 1_555 1_555 1_555 yes
S(8) C(9) C(10) 121.7(5) 1_555 1_555 1_555 yes
S(9) C(10) S(10) 114.7(4) 1_555 1_555 1_555 yes
S(9) C(10) C(9) 122.9(5) 1_555 1_555 1_555 yes
S(10) C(10) C(9) 122.3(5) 1_555 1_555 1_555 yes
S(7) C(11) C(12) 117.4(5) 1_555 1_555 1_555 yes
S(7) C(11) H(7) 119.8(6) 1_555 1_555 1_555 no
C(12) C(11) H(7) 122.8(7) 1_555 1_555 1_555 no
S(8) C(12) C(11) 117.4(6) 1_555 1_555 1_555 yes
S(8) C(12) H(8) 122.0(7) 1_555 1_555 1_555 no
C(11) C(12) H(8) 120.7(8) 1_555 1_555 1_555 no
S(9) C(13) S(11) 114.9(4) 1_555 1_555 1_555 yes
S(9) C(13) C(14) 116.9(5) 1_555 1_555 1_555 yes
S(11) C(13) C(14) 128.3(5) 1_555 1_555 1_555 yes
S(10) C(14) S(12) 114.8(4) 1_555 1_555 1_555 yes
S(10) C(14) C(13) 116.5(5) 1_555 1_555 1_555 yes
S(12) C(14) C(13) 128.8(6) 1_555 1_555 1_555 yes
S(11) C(15) C(16) 112.9(5) 1_555 1_555 1_555 yes
S(11) C(15) H(9) 110.9(6) 1_555 1_555 1_555 no
S(11) C(15) H(10) 110.5(6) 1_555 1_555 1_555 no
C(16) C(15) H(9) 109.1(7) 1_555 1_555 1_555 no
C(16) C(15) H(10) 107.2(7) 1_555 1_555 1_555 no
H(9) C(15) H(10) 105.9(7) 1_555 1_555 1_555 no
S(12) C(16) C(15) 113.4(5) 1_555 1_555 1_555 yes
S(12) C(16) H(11) 108.8(6) 1_555 1_555 1_555 no
S(12) C(16) H(12) 108.9(7) 1_555 1_555 1_555 no
C(15) C(16) H(11) 110.8(8) 1_555 1_555 1_555 no
C(15) C(16) H(12) 108.4(7) 1_555 1_555 1_555 no
H(11) C(16) H(12) 106.2(7) 1_555 1_555 1_555 no
I(1) C(17) I(2) 111.7(4) 1_555 1_555 1_555 yes
I(1) C(17) C(17) 120.9(10) 1_555 1_555 7_557 yes
I(2) C(17) C(17) 127(1) 1_555 1_555 7_557 yes

loop_
_geom_bond_atom_site_label_1
_geom_bond_atom_site_label_2
_geom_bond_distance
_geom_bond_site_symmetry_1
_geom_bond_site_symmetry_2
_geom_bond_publ_flag
I(1) C(17) 2.135(9) 1_555 1_555 yes
I(2) C(17) 2.093(8) 1_555 1_555 yes
I(3) I(4) 2.8959(7) 1_555 1_555 yes
S(1) C(1) 1.751(8) 1_555 1_555 yes
S(1) C(3) 1.728(10) 1_555 1_555 yes
S(2) C(1) 1.724(8) 1_555 1_555 yes
S(2) C(4) 1.724(9) 1_555 1_555 yes
S(3) C(2) 1.724(8) 1_555 1_555 yes
S(3) C(5) 1.749(9) 1_555 1_555 yes
S(4) C(2) 1.745(8) 1_555 1_555 yes
S(4) C(6) 1.759(8) 1_555 1_555 yes
S(5) C(5) 1.754(9) 1_555 1_555 yes
S(5) C(7) 1.75(1) 1_555 1_555 yes
S(6) C(6) 1.750(8) 1_555 1_555 yes
S(6) C(8) 1.79(1) 1_555 1_555 yes
S(7) C(9) 1.716(7) 1_555 1_555 yes
S(7) C(11) 1.715(8) 1_555 1_555 yes
S(8) C(9) 1.727(7) 1_555 1_555 yes
S(8) C(12) 1.723(8) 1_555 1_555 yes
S(9) C(10) 1.728(7) 1_555 1_555 yes
S(9) C(13) 1.732(7) 1_555 1_555 yes
S(10) C(10) 1.716(7) 1_555 1_555 yes
S(10) C(14) 1.731(7) 1_555 1_555 yes
S(11) C(13) 1.759(7) 1_555 1_555 yes
S(11) C(15) 1.793(8) 1_555 1_555 yes
S(12) C(14) 1.752(7) 1_555 1_555 yes
S(12) C(16) 1.791(8) 1_555 1_555 yes
C(1) C(2) 1.36(1) 1_555 1_555 yes
C(3) C(4) 1.31(1) 1_555 1_555 yes
C(5) C(6) 1.31(1) 1_555 1_555 yes
C(7) C(8) 1.42(2) 1_555 1_555 yes
C(9) C(10) 1.380(9) 1_555 1_555 yes
C(11) C(12) 1.32(1) 1_555 1_555 yes
C(13) C(14) 1.346(10) 1_555 1_555 yes
C(15) C(16) 1.52(1) 1_555 1_555 yes
C(17) C(17) 1.25(2) 1_555 7_557 yes

loop_
_geom_contact_atom_site_label_1
_geom_contact_atom_site_label_2
_geom_contact_distance
_geom_contact_site_symmetry_1
_geom_contact_site_symmetry_2
I(3) I(4) 2.8959(7) 1_555 1_555
I(1) Br(1) 3.257(1) 1_555 1_555
I(2) Br(1) 3.219(1) 1_555 4_555
I(3) S(7) 3.590(2) 1_555 2_655
S(1) C(13) 3.557(8) 1_555 3_666
S(5) C(11) 3.548(8) 1_555 3_666
S(7) S(10) 3.363(3) 1_555 3_656
S(8) S(9) 3.322(3) 1_555 3_656
S(8) S(10) 3.529(3) 1_555 2_656
C(9) C(10) 3.419(9) 1_555 3_656
C(11) C(14) 3.36(1) 1_555 3_656
C(11) C(13) 3.58(1) 1_555 3_656
C(12) C(13) 3.36(1) 1_555 3_656
